data_4517222
loop_
_publ_author_name
'Popp, John'
'Hanf, Schirin'
'Hey-Hawkins, Evamarie'

_publ_section_title
;
 Facile Arene Ligand Exchange in p-Cymene Ruthenium(II) Complexes of
 Tertiary P-Chiral Ferrocenyl Phosphines
;
_journal_issue 27
_journal_name_full 'ACS Omega'
_journal_page_first 22540
_journal_paper_doi 10.1021/acsomega.9b03251
_journal_volume 4
_journal_year 2019
_chemical_absolute_configuration ad
_chemical_formula_sum 'C35 H32 B Fe O P'
_chemical_formula_weight 566.23
_space_group_IT_number 19
_space_group_name_Hall 'P 2ac 2ab'
_space_group_name_H-M_alt 'P 21 21 21'
_symmetry_cell_setting orthorhombic
_symmetry_Int_Tables_number 19
_symmetry_space_group_name_Hall 'P 2ac 2ab'
_symmetry_space_group_name_H-M 'P 21 21 21'
_atom_sites_solution_hydrogens mixed
_atom_sites_solution_primary direct
_atom_sites_solution_secondary difmap
_audit_creation_date 2019-08-21T11:19:09-00:00
_audit_creation_method 'WinGX routine CIF_UPDATE'
_cell_angle_alpha 90
_cell_angle_beta 90
_cell_angle_gamma 90
_cell_formula_units_Z 4
_cell_length_a 7.2519(3)
_cell_length_b 16.6879(9)
_cell_length_c 23.0206(9)
_cell_measurement_reflns_used 2243
_cell_measurement_temperature 130(2)
_cell_measurement_theta_max 22.864
_cell_measurement_theta_min 2.927
_cell_volume 2785.9(2)
_computing_cell_refinement
;
        CrysAlisPro, Agilent Technologies,
        Version 1.171.37.35 (release 13-08-2014 CrysAlis171 .NET)
        (compiled Aug 13 2014,18:06:01)
;
_computing_data_collection
;
        CrysAlisPro, Agilent Technologies,
        Version 1.171.37.35 (release 13-08-2014 CrysAlis171 .NET)
        (compiled Aug 13 2014,18:06:01)
;
_computing_data_reduction
;
        CrysAlisPro, Agilent Technologies,
        Version 1.171.37.35 (release 13-08-2014 CrysAlis171 .NET)
        (compiled Aug 13 2014,18:06:01)
;
_computing_molecular_graphics
;
 ORTEP3 for Windows
 L. J. Farrugia, J. Appl. Crystallogr. 1997, 30, 565.
;
_computing_publication_material
;
 WINGX
 L.J. Farrugia,
 J. Appl. Cryst., 2012, 45, 849-854.
;
_computing_structure_refinement 'SHELXL-2014/7 (Sheldrick, 2014)'
_computing_structure_solution
;
 SHELXS-2013
 Program for Crystal Structure Analysis (Release 2013-1)
 G. M. Sheldrick, Instit\"ut f\"ur Anorganische Chemie der Universit\"at,
 Tammanstrasse 4, D-3400 G\"ottingen, Germany.
 G. M. Sheldrick, Acta. Cryst., 2008, A64, 112 - 122
;
_diffrn_ambient_environment N~2~
_diffrn_ambient_temperature 130(2)
_diffrn_detector 'CCD plate'
_diffrn_detector_area_resol_mean 16.356
_diffrn_detector_type Sapphire3
_diffrn_measured_fraction_theta_full 0.999
_diffrn_measured_fraction_theta_max 0.905
_diffrn_measurement_device 'four-circle diffractometer'
_diffrn_measurement_device_type 'Xcalibur, Sapphire3, Gemini'
_diffrn_measurement_method '\w scans'
_diffrn_orient_matrix_UB_11 0.0185641
_diffrn_orient_matrix_UB_12 0.0229306
_diffrn_orient_matrix_UB_13 -0.0252732
_diffrn_orient_matrix_UB_21 -0.0065802
_diffrn_orient_matrix_UB_22 -0.0351098
_diffrn_orient_matrix_UB_23 -0.017218
_diffrn_orient_matrix_UB_31 -0.0958543
_diffrn_orient_matrix_UB_32 0.0068547
_diffrn_orient_matrix_UB_33 -0.0037142
_diffrn_radiation_monochromator graphite
_diffrn_radiation_probe x-ray
_diffrn_radiation_type MoK\a
_diffrn_radiation_wavelength 0.71073
_diffrn_reflns_av_R_equivalents 0.1086
_diffrn_reflns_av_unetI/netI 0.1651
_diffrn_reflns_Laue_measured_fraction_full 0.999
_diffrn_reflns_Laue_measured_fraction_max 0.905
_diffrn_reflns_limit_h_max 8
_diffrn_reflns_limit_h_min -8
_diffrn_reflns_limit_k_max 20
_diffrn_reflns_limit_k_min -21
_diffrn_reflns_limit_l_max 30
_diffrn_reflns_limit_l_min -29
_diffrn_reflns_number 20902
_diffrn_reflns_point_group_measured_fraction_full 1
_diffrn_reflns_point_group_measured_fraction_max 0.876
_diffrn_reflns_theta_full 25.35
_diffrn_reflns_theta_max 27.989
_diffrn_reflns_theta_min 2.149
_diffrn_source 'Enhance (Mo) X-ray Source'
_exptl_absorpt_coefficient_mu 0.626
_exptl_absorpt_correction_T_max 1
_exptl_absorpt_correction_T_min 0.50902
_exptl_absorpt_correction_type multi-scan
_exptl_absorpt_process_details
;
        CrysAlisPro, Agilent Technologies,
        Version 1.171.37.35 (release 13-08-2014 CrysAlis171 .NET)
        (compiled Aug 13 2014,18:06:01)
        Empirical absorption correction using spherical harmonics,
 implemented in SCALE3 ABSPACK scaling algorithm.
        Empirical absorption correction using spherical harmonics,
 implemented in SCALE3 ABSPACK scaling algorithm.
;
_exptl_crystal_colour 'clear orange'
_exptl_crystal_density_diffrn 1.35
_exptl_crystal_description needle
_exptl_crystal_F_000 1184
_exptl_crystal_size_max 0.4
_exptl_crystal_size_mid 0.04
_exptl_crystal_size_min 0.01
_refine_diff_density_max 0.482
_refine_diff_density_min -0.79
_refine_diff_density_rms 0.083
_refine_ls_abs_structure_details
;
 Flack x determined using 1049 quotients [(I+)-(I-)]/[(I+)+(I-)]
 (Parsons, Flack and Wagner, Acta Cryst. B69 (2013) 249-259).
;
_refine_ls_abs_structure_Flack 0.00(2)
_refine_ls_extinction_method none
_refine_ls_goodness_of_fit_ref 0.987
_refine_ls_hydrogen_treatment mixed
_refine_ls_matrix_type full
_refine_ls_number_parameters 365
_refine_ls_number_reflns 5898
_refine_ls_number_restraints 6
_refine_ls_restrained_S_all 0.987
_refine_ls_R_factor_all 0.1312
_refine_ls_R_factor_gt 0.0661
_refine_ls_shift/su_max 0
_refine_ls_shift/su_mean 0
_refine_ls_structure_factor_coef Fsqd
_refine_ls_weighting_details 'w=1/[\s^2^(Fo^2^)+(0.0402P)^2^] where P=(Fo^2^+2Fc^2^)/3'
_refine_ls_weighting_scheme calc
_refine_ls_wR_factor_gt 0.1078
_refine_ls_wR_factor_ref 0.1307
_reflns_Friedel_coverage 0.711
_reflns_Friedel_fraction_full 1
_reflns_Friedel_fraction_max 0.839
_reflns_number_gt 3612
_reflns_number_total 5898
_reflns_threshold_expression 'I > 2\s(I)'
_cod_data_source_file ao9b03251_si_002.cif
_cod_data_source_block x2302_out
_cod_depositor_comments 'Adding full bibliography for 4517222--4517226.cif.'
_cod_database_code 4517222

loop_
_symmetry_equiv_pos_as_xyz
'x, y, z'
'-x+1/2, -y, z+1/2'
'-x, y+1/2, -z+1/2'
'x+1/2, -y+1/2, -z'

loop_
_atom_site_label
_atom_site_type_symbol
_atom_site_fract_x
_atom_site_fract_y
_atom_site_fract_z
_atom_site_U_iso_or_equiv
_atom_site_adp_type
_atom_site_occupancy
_atom_site_site_symmetry_order
_atom_site_calc_flag
_atom_site_refinement_flags_posn
_atom_site_refinement_flags_adp
Fe1 Fe 0.84064(13) 0.95141(7) 0.20584(4) 0.0265(3) Uani 1 1 d . .
P1 P 0.6775(2) 0.95560(13) 0.06467(7) 0.0244(4) Uani 1 1 d . .
O1 O 1.4881(7) 1.2670(3) 0.1798(2) 0.0379(14) Uani 1 1 d . .
C1 C 0.8190(9) 0.9165(4) 0.1205(3) 0.0238(16) Uani 1 1 d . .
C2 C 0.7680(9) 0.8532(5) 0.1590(3) 0.0291(18) Uani 1 1 d . .
H2 H 0.6508 0.8279 0.1604 0.035 Uiso 1 1 calc R U
C3 C 0.9215(9) 0.8343(5) 0.1950(3) 0.0324(19) Uani 1 1 d . .
H3 H 0.9266 0.7934 0.2237 0.039 Uiso 1 1 calc R U
C4 C 1.0651(9) 0.8878(5) 0.1800(3) 0.0305(19) Uani 1 1 d . .
H4 H 1.1834 0.8894 0.1977 0.037 Uiso 1 1 calc R U
C5 C 1.0064(8) 0.9379(4) 0.1353(3) 0.0269(18) Uani 1 1 d . .
H5 H 1.0773 0.979 0.1176 0.032 Uiso 1 1 calc R U
C6 C 0.9018(9) 1.0612(5) 0.2418(3) 0.0306(19) Uani 1 1 d . .
C7 C 0.7195(8) 1.0599(5) 0.2182(3) 0.0284(18) Uani 1 1 d . .
H7 H 0.6747 1.0941 0.1884 0.034 Uiso 1 1 calc R U
C8 C 0.6174(10) 0.9997(5) 0.2462(3) 0.035(2) Uani 1 1 d . .
H8 H 0.4921 0.9866 0.2387 0.042 Uiso 1 1 calc R U
C9 C 0.7322(9) 0.9621(5) 0.2871(3) 0.038(2) Uani 1 1 d . .
H9 H 0.6988 0.919 0.3119 0.046 Uiso 1 1 calc R U
C10 C 0.9086(10) 1.0005(5) 0.2847(3) 0.034(2) Uani 1 1 d . .
H10 H 1.0126 0.9874 0.3079 0.041 Uiso 1 1 calc R U
C11 C 0.7644(8) 1.0559(5) 0.0512(3) 0.0245(16) Uani 1 1 d . .
C12 C 0.9365(9) 1.0674(5) 0.0264(3) 0.0296(19) Uani 1 1 d . .
H12 H 1.0101 1.0226 0.0159 0.035 Uiso 1 1 calc R U
C13 C 1.0008(10) 1.1443(4) 0.0171(3) 0.0297(18) Uani 1 1 d . .
H13 H 1.119 1.1523 0.0003 0.036 Uiso 1 1 calc R U
C14 C 0.8941(10) 1.2090(5) 0.0320(3) 0.0321(19) Uani 1 1 d . .
H14 H 0.9389 1.2617 0.0252 0.039 Uiso 1 1 calc R U
C15 C 0.7223(9) 1.1986(4) 0.0569(3) 0.0286(18) Uani 1 1 d . .
H15 H 0.649 1.2437 0.067 0.034 Uiso 1 1 calc R U
C16 C 0.6585(10) 1.1217(4) 0.0668(3) 0.0234(16) Uani 1 1 d . .
H16 H 0.5413 1.1139 0.0844 0.028 Uiso 1 1 calc R U
C17 C 0.7409(9) 0.8954(4) 0.0012(3) 0.0253(17) Uani 1 1 d . .
C18 C 0.6402(9) 0.8965(4) -0.0504(3) 0.0278(17) Uani 1 1 d . .
C19 C 0.6822(11) 0.8420(5) -0.0939(3) 0.038(2) Uani 1 1 d . .
H19 H 0.6149 0.843 -0.1293 0.046 Uiso 1 1 calc R U
C20 C 0.8215(11) 0.7859(5) -0.0862(3) 0.042(2) Uani 1 1 d . .
H20 H 0.8468 0.7479 -0.1159 0.051 Uiso 1 1 calc R U
C21 C 0.9224(10) 0.7851(5) -0.0359(3) 0.037(2) Uani 1 1 d . .
H21 H 1.0197 0.7475 -0.0311 0.045 Uiso 1 1 calc R U
C22 C 0.8824(9) 0.8389(4) 0.0077(3) 0.0295(18) Uani 1 1 d . .
H22 H 0.9517 0.8377 0.0428 0.035 Uiso 1 1 calc R U
C23 C 0.4877(9) 0.9539(5) -0.0640(3) 0.0297(17) Uani 1 1 d . .
C24 C 0.3127(10) 0.9242(5) -0.0746(3) 0.037(2) Uani 1 1 d . .
H24 H 0.2894 0.8687 -0.0689 0.045 Uiso 1 1 calc R U
C25 C 0.1708(11) 0.9732(5) -0.0934(3) 0.042(2) Uani 1 1 d . .
H25 H 0.0516 0.9516 -0.1005 0.05 Uiso 1 1 calc R U
C26 C 0.2041(10) 1.0539(6) -0.1018(3) 0.045(2) Uani 1 1 d . .
H26 H 0.1079 1.0881 -0.115 0.054 Uiso 1 1 calc R U
C27 C 0.3777(11) 1.0849(5) -0.0911(3) 0.042(2) Uani 1 1 d . .
H27 H 0.4002 1.1404 -0.0966 0.05 Uiso 1 1 calc R U
C28 C 0.5198(10) 1.0350(5) -0.0722(3) 0.034(2) Uani 1 1 d . .
H28 H 0.6388 1.0567 -0.065 0.041 Uiso 1 1 calc R U
C29 C 1.0556(9) 1.1148(5) 0.2256(3) 0.0267(18) Uani 1 1 d . .
C30 C 1.0605(10) 1.1561(5) 0.1737(3) 0.034(2) Uani 1 1 d . .
H30 H 0.9617 1.1498 0.147 0.04 Uiso 1 1 calc R U
C31 C 1.2055(10) 1.2066(5) 0.1595(3) 0.035(2) Uani 1 1 d . .
H31 H 1.2051 1.2345 0.1235 0.042 Uiso 1 1 calc R U
C32 C 1.3514(10) 1.2162(4) 0.1979(3) 0.0307(17) Uani 1 1 d . .
C33 C 1.3491(11) 1.1769(4) 0.2502(3) 0.0347(18) Uani 1 1 d . .
H33 H 1.4472 1.1841 0.277 0.042 Uiso 1 1 calc R U
C34 C 1.2023(9) 1.1261(4) 0.2639(3) 0.0309(19) Uani 1 1 d . .
H34 H 1.2024 1.0988 0.3001 0.037 Uiso 1 1 calc R U
C35 C 1.6306(10) 1.2858(5) 0.2206(3) 0.048(2) Uani 1 1 d . .
H35A H 1.5764 1.3117 0.2548 0.072 Uiso 1 1 calc R U
H35B H 1.7198 1.3221 0.2025 0.072 Uiso 1 1 calc R U
H35C H 1.6933 1.2364 0.2324 0.072 Uiso 1 1 calc R U
B1 B 0.4225(11) 0.9534(7) 0.0843(4) 0.032(2) Uani 1 1 d D .
H1B1 H 0.424(7) 0.987(3) 0.1250(16) 0.023(18) Uiso 1 1 d D .
H2B1 H 0.383(9) 0.890(2) 0.089(2) 0.07(3) Uiso 1 1 d D .
H3B1 H 0.349(7) 0.984(2) 0.0493(17) 0.019(16) Uiso 1 1 d D .

loop_
_atom_site_aniso_label
_atom_site_aniso_U_11
_atom_site_aniso_U_22
_atom_site_aniso_U_33
_atom_site_aniso_U_23
_atom_site_aniso_U_13
_atom_site_aniso_U_12
Fe1 0.0324(5) 0.0234(6) 0.0237(5) 0.0033(5) 0.0022(5) -0.0002(6)
P1 0.0299(9) 0.0199(10) 0.0234(9) -0.0002(9) -0.0002(8) -0.0001(11)
O1 0.041(3) 0.039(4) 0.034(3) -0.006(3) 0.003(2) -0.012(3)
C1 0.027(4) 0.024(4) 0.020(3) 0.000(3) 0.002(3) -0.005(4)
C2 0.032(4) 0.026(5) 0.029(4) 0.003(4) 0.002(3) 0.002(3)
C3 0.044(4) 0.019(5) 0.034(5) 0.005(4) 0.005(4) 0.013(4)
C4 0.031(4) 0.033(5) 0.027(4) 0.005(4) 0.002(3) 0.006(4)
C5 0.029(4) 0.026(5) 0.025(4) 0.006(4) 0.004(3) 0.001(4)
C6 0.036(4) 0.032(6) 0.024(4) -0.001(4) -0.001(3) -0.001(4)
C7 0.035(4) 0.025(5) 0.025(4) -0.006(4) 0.004(3) 0.001(4)
C8 0.034(5) 0.036(5) 0.036(5) -0.004(4) 0.005(3) 0.000(4)
C9 0.048(4) 0.042(5) 0.025(4) 0.003(4) 0.013(3) 0.006(4)
C10 0.047(5) 0.034(5) 0.020(4) -0.002(4) -0.005(3) -0.002(4)
C11 0.029(3) 0.018(4) 0.027(4) 0.002(4) -0.007(3) -0.003(3)
C12 0.038(4) 0.021(5) 0.030(4) -0.002(4) 0.003(3) -0.001(4)
C13 0.035(4) 0.022(5) 0.032(4) 0.001(4) 0.004(3) -0.001(4)
C14 0.050(5) 0.018(5) 0.028(4) 0.001(4) 0.006(3) -0.003(4)
C15 0.046(5) 0.018(4) 0.022(4) 0.005(3) -0.001(3) 0.013(4)
C16 0.023(3) 0.025(4) 0.021(4) 0.001(3) 0.001(3) 0.001(4)
C17 0.030(4) 0.016(4) 0.030(4) 0.001(3) 0.002(3) -0.008(3)
C18 0.031(4) 0.027(4) 0.025(4) 0.005(3) 0.001(3) 0.005(4)
C19 0.049(5) 0.033(5) 0.033(4) -0.009(4) -0.004(4) 0.008(5)
C20 0.060(6) 0.028(5) 0.040(5) -0.012(4) -0.002(4) 0.010(5)
C21 0.046(5) 0.024(5) 0.041(5) -0.008(4) -0.002(4) 0.008(4)
C22 0.032(4) 0.022(4) 0.035(4) 0.002(4) 0.004(3) 0.008(3)
C23 0.042(4) 0.030(5) 0.018(4) -0.001(4) -0.005(3) 0.006(4)
C24 0.049(5) 0.039(5) 0.024(4) 0.000(4) 0.000(4) -0.001(4)
C25 0.036(4) 0.057(7) 0.033(4) -0.004(4) 0.005(4) 0.010(5)
C26 0.050(5) 0.053(6) 0.032(4) -0.007(5) -0.001(3) 0.023(5)
C27 0.068(6) 0.036(5) 0.022(4) -0.003(4) -0.009(4) 0.018(5)
C28 0.043(4) 0.033(6) 0.027(4) -0.004(4) -0.008(3) 0.006(4)
C29 0.036(4) 0.023(5) 0.021(4) -0.002(3) 0.002(3) 0.009(3)
C30 0.038(4) 0.032(5) 0.032(5) -0.003(4) -0.007(3) 0.000(4)
C31 0.049(5) 0.036(5) 0.021(4) 0.005(4) -0.001(3) -0.012(4)
C32 0.037(4) 0.028(4) 0.026(4) -0.008(4) 0.003(4) 0.000(4)
C33 0.033(4) 0.030(5) 0.041(5) -0.009(4) -0.005(4) -0.001(4)
C34 0.043(5) 0.022(5) 0.027(4) -0.004(3) -0.001(3) -0.001(4)
C35 0.043(5) 0.053(6) 0.048(5) -0.011(5) -0.002(4) -0.009(5)
B1 0.030(4) 0.038(6) 0.029(5) -0.007(5) 0.005(3) -0.001(5)

loop_
_atom_type_symbol
_atom_type_description
_atom_type_scat_dispersion_real
_atom_type_scat_dispersion_imag
_atom_type_scat_source
Fe Fe 0.3463 0.8444 'International Tables Vol C Tables 4.2.6.8 and 6.1.1.4'
P P 0.1023 0.0942 'International Tables Vol C Tables 4.2.6.8 and 6.1.1.4'
O O 0.0106 0.006 'International Tables Vol C Tables 4.2.6.8 and 6.1.1.4'
C C 0.0033 0.0016 'International Tables Vol C Tables 4.2.6.8 and 6.1.1.4'
B B 0.0013 0.0007 'International Tables Vol C Tables 4.2.6.8 and 6.1.1.4'
H H 0 0 'International Tables Vol C Tables 4.2.6.8 and 6.1.1.4'

loop_
_geom_angle_atom_site_label_1
_geom_angle_atom_site_label_2
_geom_angle_atom_site_label_3
_geom_angle
C2 Fe1 C7 132.9(3)
C2 Fe1 C4 68.4(3)
C7 Fe1 C4 148.5(3)
C2 Fe1 C5 68.9(3)
C7 Fe1 C5 117.8(3)
C4 Fe1 C5 40.0(2)
C2 Fe1 C8 110.8(3)
C7 Fe1 C8 40.4(3)
C4 Fe1 C8 168.1(3)
C5 Fe1 C8 151.6(3)
C2 Fe1 C9 117.3(3)
C7 Fe1 C9 68.1(3)
C4 Fe1 C9 128.6(3)
C5 Fe1 C9 166.3(3)
C8 Fe1 C9 40.4(3)
C2 Fe1 C10 148.7(3)
C7 Fe1 C10 67.9(3)
C4 Fe1 C10 106.0(3)
C5 Fe1 C10 127.5(3)
C8 Fe1 C10 68.2(3)
C9 Fe1 C10 41.0(3)
C2 Fe1 C1 40.9(3)
C7 Fe1 C1 110.7(3)
C4 Fe1 C1 68.5(3)
C5 Fe1 C1 41.4(2)
C8 Fe1 C1 119.2(3)
C9 Fe1 C1 150.8(3)
C10 Fe1 C1 167.8(3)
C2 Fe1 C3 40.8(2)
C7 Fe1 C3 170.8(3)
C4 Fe1 C3 40.5(3)
C5 Fe1 C3 68.2(3)
C8 Fe1 C3 131.3(3)
C9 Fe1 C3 107.7(3)
C10 Fe1 C3 114.7(3)
C1 Fe1 C3 68.7(3)
C2 Fe1 C6 170.9(3)
C7 Fe1 C6 40.9(2)
C4 Fe1 C6 114.2(3)
C5 Fe1 C6 107.0(3)
C8 Fe1 C6 68.6(3)
C9 Fe1 C6 68.7(3)
C10 Fe1 C6 40.3(3)
C1 Fe1 C6 130.8(3)
C3 Fe1 C6 146.4(3)
C1 P1 C11 105.2(3)
C1 P1 C17 103.4(3)
C11 P1 C17 106.4(3)
C1 P1 B1 112.6(4)
C11 P1 B1 113.3(4)
C17 P1 B1 115.0(4)
C32 O1 C35 117.3(6)
C2 C1 C5 106.3(6)
C2 C1 P1 125.0(5)
C5 C1 P1 128.7(5)
C2 C1 Fe1 68.7(4)
C5 C1 Fe1 68.5(3)
P1 C1 Fe1 129.4(4)
C3 C2 C1 108.9(6)
C3 C2 Fe1 70.6(4)
C1 C2 Fe1 70.5(4)
C3 C2 H2 125.6
C1 C2 H2 125.6
Fe1 C2 H2 125
C4 C3 C2 107.0(7)
C4 C3 Fe1 68.8(4)
C2 C3 Fe1 68.7(4)
C4 C3 H3 126.5
C2 C3 H3 126.5
Fe1 C3 H3 127.5
C5 C4 C3 109.5(6)
C5 C4 Fe1 70.0(4)
C3 C4 Fe1 70.6(4)
C5 C4 H4 125.2
C3 C4 H4 125.2
Fe1 C4 H4 125.7
C4 C5 C1 108.3(6)
C4 C5 Fe1 70.0(4)
C1 C5 Fe1 70.1(3)
C4 C5 H5 125.9
C1 C5 H5 125.9
Fe1 C5 H5 125.7
C10 C6 C7 106.6(7)
C10 C6 C29 125.7(6)
C7 C6 C29 127.7(7)
C10 C6 Fe1 69.6(4)
C7 C6 Fe1 68.5(4)
C29 C6 Fe1 126.9(5)
C8 C7 C6 108.9(7)
C8 C7 Fe1 69.8(4)
C6 C7 Fe1 70.5(4)
C8 C7 H7 125.5
C6 C7 H7 125.5
Fe1 C7 H7 125.7
C7 C8 C9 108.3(7)
C7 C8 Fe1 69.7(4)
C9 C8 Fe1 70.0(4)
C7 C8 H8 125.8
C9 C8 H8 125.8
Fe1 C8 H8 126
C8 C9 C10 107.6(7)
C8 C9 Fe1 69.6(4)
C10 C9 Fe1 70.0(4)
C8 C9 H9 126.2
C10 C9 H9 126.2
Fe1 C9 H9 125.8
C6 C10 C9 108.5(6)
C6 C10 Fe1 70.1(4)
C9 C10 Fe1 69.0(4)
C6 C10 H10 125.8
C9 C10 H10 125.8
Fe1 C10 H10 126.7
C12 C11 C16 119.7(7)
C12 C11 P1 120.7(6)
C16 C11 P1 119.6(5)
C13 C12 C11 119.8(7)
C13 C12 H12 120.1
C11 C12 H12 120.1
C14 C13 C12 120.1(7)
C14 C13 H13 119.9
C12 C13 H13 119.9
C13 C14 C15 120.9(7)
C13 C14 H14 119.6
C15 C14 H14 119.6
C14 C15 C16 119.1(7)
C14 C15 H15 120.4
C16 C15 H15 120.4
C15 C16 C11 120.4(7)
C15 C16 H16 119.8
C11 C16 H16 119.8
C18 C17 C22 119.0(7)
C18 C17 P1 122.7(5)
C22 C17 P1 117.8(5)
C19 C18 C17 119.4(7)
C19 C18 C23 115.6(6)
C17 C18 C23 125.0(6)
C18 C19 C20 120.7(7)
C18 C19 H19 119.7
C20 C19 H19 119.7
C21 C20 C19 120.2(7)
C21 C20 H20 119.9
C19 C20 H20 119.9
C20 C21 C22 119.8(7)
C20 C21 H21 120.1
C22 C21 H21 120.1
C21 C22 C17 120.9(7)
C21 C22 H22 119.5
C17 C22 H22 119.5
C24 C23 C28 118.7(7)
C24 C23 C18 119.0(8)
C28 C23 C18 122.0(7)
C25 C24 C23 121.6(8)
C25 C24 H24 119.2
C23 C24 H24 119.2
C26 C25 C24 119.4(8)
C26 C25 H25 120.3
C24 C25 H25 120.3
C25 C26 C27 119.9(8)
C25 C26 H26 120.1
C27 C26 H26 120.1
C26 C27 C28 120.4(8)
C26 C27 H27 119.8
C28 C27 H27 119.8
C23 C28 C27 120.1(7)
C23 C28 H28 120
C27 C28 H28 120
C30 C29 C34 117.4(7)
C30 C29 C6 122.7(6)
C34 C29 C6 119.9(6)
C29 C30 C31 121.8(7)
C29 C30 H30 119.1
C31 C30 H30 119.1
C30 C31 C32 119.9(7)
C30 C31 H31 120.1
C32 C31 H31 120.1
O1 C32 C33 125.0(7)
O1 C32 C31 115.4(7)
C33 C32 C31 119.6(7)
C32 C33 C34 119.9(7)
C32 C33 H33 120
C34 C33 H33 120
C29 C34 C33 121.4(7)
C29 C34 H34 119.3
C33 C34 H34 119.3
O1 C35 H35A 109.5
O1 C35 H35B 109.5
H35A C35 H35B 109.5
O1 C35 H35C 109.5
H35A C35 H35C 109.5
H35B C35 H35C 109.5
P1 B1 H1B1 101(3)
P1 B1 H2B1 107(4)
H1B1 B1 H2B1 115(2)
P1 B1 H3B1 107(3)
H1B1 B1 H3B1 113(2)
H2B1 B1 H3B1 113(2)

loop_
_geom_bond_atom_site_label_1
_geom_bond_atom_site_label_2
_geom_bond_distance
Fe1 C2 2.031(8)
Fe1 C7 2.032(7)
Fe1 C4 2.032(7)
Fe1 C5 2.033(6)
Fe1 C8 2.033(7)
Fe1 C9 2.037(7)
Fe1 C10 2.051(7)
Fe1 C1 2.055(6)
Fe1 C3 2.056(7)
Fe1 C6 2.058(8)
P1 C1 1.770(7)
P1 C11 1.814(8)
P1 C17 1.832(7)
P1 B1 1.904(8)
O1 C32 1.369(8)
O1 C35 1.431(8)
C1 C2 1.426(9)
C1 C5 1.446(8)
C2 C3 1.424(9)
C2 H2 0.95
C3 C4 1.416(9)
C3 H3 0.95
C4 C5 1.391(9)
C4 H4 0.95
C5 H5 0.95
C6 C10 1.415(10)
C6 C7 1.430(8)
C6 C29 1.477(10)
C7 C8 1.404(10)
C7 H7 0.95
C8 C9 1.406(10)
C8 H8 0.95
C9 C10 1.432(9)
C9 H9 0.95
C10 H10 0.95
C11 C12 1.386(8)
C11 C16 1.387(9)
C12 C13 1.382(9)
C12 H12 0.95
C13 C14 1.373(9)
C13 H13 0.95
C14 C15 1.381(9)
C14 H14 0.95
C15 C16 1.384(9)
C15 H15 0.95
C16 H16 0.95
C17 C18 1.394(9)
C17 C22 1.402(9)
C18 C19 1.387(9)
C18 C23 1.496(10)
C19 C20 1.389(10)
C19 H19 0.95
C20 C21 1.370(10)
C20 H20 0.95
C21 C22 1.378(9)
C21 H21 0.95
C22 H22 0.95
C23 C24 1.385(9)
C23 C28 1.387(11)
C24 C25 1.384(10)
C24 H24 0.95
C25 C26 1.382(11)
C25 H25 0.95
C26 C27 1.384(10)
C26 H26 0.95
C27 C28 1.393(10)
C27 H27 0.95
C28 H28 0.95
C29 C30 1.380(9)
C29 C34 1.395(9)
C30 C31 1.387(9)
C30 H30 0.95
C31 C32 1.389(9)
C31 H31 0.95
C32 C33 1.370(9)
C33 C34 1.396(9)
C33 H33 0.95
C34 H34 0.95
C35 H35A 0.98
C35 H35B 0.98
C35 H35C 0.98
B1 H1B1 1.09(3)
B1 H2B1 1.09(3)
B1 H3B1 1.09(3)
